data_7203682
loop_
_publ_author_name
'Stock, Norbert'
'Bein, Thomas'

_publ_section_title
;
 High-throughput investigation of metal carboxyarylphosphonate hybrid
 compounds
;
_journal_issue 13
_journal_name_full 'Journal of Materials Chemistry'
_journal_page_first 1384
_journal_paper_doi 10.1039/b413318h
_journal_volume 15
_journal_year 2005
_chemical_formula_moiety 'Cu 2+, 2(HO3PCH2C6H4COOH)-, 2H2 O'
_chemical_formula_sum 'C16 H20 Cu O12 P2'
_chemical_formula_weight 529.80
_chemical_name_common 'Copper di(4-methylene-hydrogenphosphono-benzoic acid)-di-hydrate'
_chemical_name_systematic
; 
 ? 
;
_space_group_IT_number 2
_symmetry_cell_setting triclinic
_symmetry_space_group_name_Hall '-P 1'
_symmetry_space_group_name_H-M 'P -1'
_atom_sites_solution_hydrogens geom
_atom_sites_solution_primary direct
_atom_sites_solution_secondary difmap
_audit_creation_method SHELXL-97
_cell_angle_alpha 81.513(16)
_cell_angle_beta 86.272(16)
_cell_angle_gamma 82.251(15)
_cell_formula_units_Z 1
_cell_length_a 4.5914(6)
_cell_length_b 5.9810(8)
_cell_length_c 17.811(3)
_cell_measurement_temperature 293(2)
_cell_volume 478.83(12)
_computing_structure_refinement 'SHELXL-97 (Sheldrick, 1997)'
_computing_structure_solution 'SHELXS-97 (Sheldrick, 1990)'
_diffrn_ambient_temperature 293(2)
_diffrn_measured_fraction_theta_full 0.923
_diffrn_measured_fraction_theta_max 0.923
_diffrn_measurement_device_type 'Stoe IPDS'
_diffrn_measurement_method 'area detection'
_diffrn_radiation_monochromator graphite
_diffrn_radiation_source 'fine-focus sealed tube'
_diffrn_radiation_type MoK\a
_diffrn_radiation_wavelength 0.71073
_diffrn_reflns_av_R_equivalents 0.0774
_diffrn_reflns_av_sigmaI/netI 0.1498
_diffrn_reflns_limit_h_max 5
_diffrn_reflns_limit_h_min -6
_diffrn_reflns_limit_k_max 7
_diffrn_reflns_limit_k_min -7
_diffrn_reflns_limit_l_max 23
_diffrn_reflns_limit_l_min -23
_diffrn_reflns_number 4646
_diffrn_reflns_theta_full 27.99
_diffrn_reflns_theta_max 27.99
_diffrn_reflns_theta_min 2.31
_exptl_absorpt_coefficient_mu 1.376
_exptl_absorpt_correction_T_max 0.9861
_exptl_absorpt_correction_T_min 0.8988
_exptl_absorpt_correction_type numerical
_exptl_absorpt_process_details 'Absorption correction with XRed, rev 1.09, STOE (Darmstadt, Germany)'
_exptl_crystal_colour white
_exptl_crystal_density_diffrn 1.837
_exptl_crystal_density_method 'not measured'
_exptl_crystal_description needle
_exptl_crystal_F_000 271
_exptl_crystal_size_max 0.27
_exptl_crystal_size_mid 0.04
_exptl_crystal_size_min 0.01
_refine_diff_density_max 0.428
_refine_diff_density_min -0.447
_refine_diff_density_rms 0.112
_refine_ls_extinction_coef 0.0132(18)
_refine_ls_extinction_expression Fc^*^=kFc[1+0.001xFc^2^\l^3^/sin(2\q)]^-1/4^
_refine_ls_extinction_method SHELXL
_refine_ls_goodness_of_fit_ref 0.809
_refine_ls_hydrogen_treatment mixed
_refine_ls_matrix_type full
_refine_ls_number_parameters 155
_refine_ls_number_reflns 2127
_refine_ls_number_restraints 0
_refine_ls_restrained_S_all 0.809
_refine_ls_R_factor_all 0.0904
_refine_ls_R_factor_gt 0.0395
_refine_ls_shift/su_max 0.000
_refine_ls_shift/su_mean 0.000
_refine_ls_structure_factor_coef Fsqd
_refine_ls_weighting_details 'calc w=1/[\s^2^(Fo^2^)+(0.0111P)^2^+0.0000P] where P=(Fo^2^+2Fc^2^)/3'
_refine_ls_weighting_scheme calc
_refine_ls_wR_factor_gt 0.0658
_refine_ls_wR_factor_ref 0.0750
_reflns_number_gt 1234
_reflns_number_total 2127
_reflns_threshold_expression >2sigma(I)
_cod_data_source_file b413318h.txt
_cod_data_source_block Cu(HO3PCH2C6H4COOH)2_2H2O
_cod_original_cell_volume 478.82(11)
_cod_original_sg_symbol_H-M P-1
_cod_database_code 7203682

loop_
_symmetry_equiv_pos_as_xyz
'x, y, z'
'-x, -y, -z'

loop_
_atom_site_label
_atom_site_type_symbol
_atom_site_fract_x
_atom_site_fract_y
_atom_site_fract_z
_atom_site_U_iso_or_equiv
_atom_site_adp_type
_atom_site_occupancy
_atom_site_symmetry_multiplicity
_atom_site_calc_flag
_atom_site_refinement_flags
_atom_site_disorder_assembly
_atom_site_disorder_group
Cu1 Cu 1.5000 0.5000 0.5000 0.0080(2) Uani 1 2 d S . .
P1 P 1.0064(2) 0.34132(15) 0.38554(5) 0.0068(3) Uani 1 1 d . . .
O1 O 0.8153(6) 0.5279(4) 0.42088(14) 0.0089(6) Uani 1 1 d . . .
O2 O 1.2743(5) 0.2304(4) 0.42975(14) 0.0089(6) Uani 1 1 d . . .
O3 O 0.8193(6) 0.1496(5) 0.37354(18) 0.0154(7) Uani 1 1 d . . .
H31 H 0.692(11) 0.169(9) 0.384(3) 0.018 Uiso 1 1 d . . .
O4 O 0.1853(7) 1.0703(5) 0.06959(18) 0.0279(9) Uani 1 1 d . . .
O5 O 0.2040(7) 0.7325(5) 0.02854(18) 0.0261(9) Uani 1 1 d . . .
H51 H 0.123(12) 0.792(9) 0.000(3) 0.031 Uiso 1 1 d . . .
O6 O 1.2689(6) 0.7660(6) 0.4427(2) 0.0151(8) Uani 1 1 d . . .
H61 H 1.295(11) 0.902(8) 0.444(3) 0.018 Uiso 1 1 d . . .
H62 H 1.152(12) 0.759(10) 0.440(3) 0.018 Uiso 1 1 d . . .
C1 C 1.1436(9) 0.4564(6) 0.2930(2) 0.0120(9) Uani 1 1 d . . .
H1B H 1.2659 0.5722 0.2991 0.014 Uiso 1 1 calc R . .
H1A H 1.2685 0.3356 0.2714 0.014 Uiso 1 1 calc R . .
C2 C 0.9113(9) 0.5607(6) 0.2368(2) 0.0121(9) Uani 1 1 d . . .
C3 C 0.8338(9) 0.4371(7) 0.1829(2) 0.0154(9) Uani 1 1 d . . .
H3A H 0.9218 0.2878 0.1826 0.018 Uiso 1 1 calc R . .
C4 C 0.6272(9) 0.5308(6) 0.1292(2) 0.0146(9) Uani 1 1 d . . .
H4A H 0.5774 0.4454 0.0935 0.018 Uiso 1 1 calc R . .
C5 C 0.4963(9) 0.7557(6) 0.1302(2) 0.0125(9) Uani 1 1 d . . .
C6 C 0.5727(9) 0.8803(6) 0.1843(2) 0.0140(9) Uani 1 1 d . . .
H6A H 0.4859 1.0299 0.1846 0.017 Uiso 1 1 calc R . .
C7 C 0.7755(9) 0.7846(6) 0.2375(2) 0.0155(9) Uani 1 1 d . . .
H7A H 0.8221 0.8690 0.2739 0.019 Uiso 1 1 calc R . .
C8 C 0.2808(9) 0.8640(7) 0.0727(2) 0.0156(9) Uani 1 1 d . . .

loop_
_atom_site_aniso_label
_atom_site_aniso_U_11
_atom_site_aniso_U_22
_atom_site_aniso_U_33
_atom_site_aniso_U_23
_atom_site_aniso_U_13
_atom_site_aniso_U_12
Cu1 0.0070(5) 0.0074(4) 0.0078(5) 0.0019(3) 0.0007(3) 0.0021(4)
P1 0.0043(6) 0.0075(5) 0.0083(6) -0.0003(4) -0.0019(4) 0.0001(5)
O1 0.0056(14) 0.0089(12) 0.0113(13) -0.0005(10) -0.0002(11) 0.0014(11)
O2 0.0063(14) 0.0095(12) 0.0108(14) -0.0005(10) -0.0031(11) -0.0008(11)
O3 0.0068(16) 0.0174(14) 0.0236(17) -0.0064(12) -0.0004(14) -0.0038(14)
O4 0.032(2) 0.0194(15) 0.031(2) -0.0009(14) -0.0168(16) 0.0064(16)
O5 0.027(2) 0.0322(19) 0.0188(18) -0.0040(14) -0.0157(15) 0.0046(16)
O6 0.0080(17) 0.0087(13) 0.0274(17) 0.0036(12) -0.0062(15) -0.0003(15)
C1 0.009(2) 0.0176(19) 0.0102(19) -0.0007(15) 0.0014(16) -0.0050(17)
C2 0.010(2) 0.019(2) 0.0059(18) 0.0051(15) 0.0011(15) -0.0026(17)
C3 0.015(2) 0.0148(19) 0.015(2) -0.0018(16) -0.0031(17) 0.0052(18)
C4 0.013(2) 0.021(2) 0.011(2) -0.0064(16) -0.0018(16) -0.0015(18)
C5 0.009(2) 0.0177(19) 0.009(2) 0.0037(16) -0.0017(16) -0.0041(17)
C6 0.018(2) 0.0093(18) 0.013(2) 0.0009(15) -0.0012(18) 0.0004(18)
C7 0.018(2) 0.018(2) 0.012(2) -0.0044(16) -0.0026(17) -0.0052(18)
C8 0.015(2) 0.024(2) 0.008(2) -0.0005(17) 0.0017(17) -0.0054(19)

loop_
_atom_type_symbol
_atom_type_description
_atom_type_scat_dispersion_real
_atom_type_scat_dispersion_imag
_atom_type_scat_source
Cu Cu 0.3201 1.2651 'International Tables Vol C Tables 4.2.6.8 and 6.1.1.4'
P P 0.1023 0.0942 'International Tables Vol C Tables 4.2.6.8 and 6.1.1.4'
O O 0.0106 0.0060 'International Tables Vol C Tables 4.2.6.8 and 6.1.1.4'
C C 0.0033 0.0016 'International Tables Vol C Tables 4.2.6.8 and 6.1.1.4'
H H 0.0000 0.0000 'International Tables Vol C Tables 4.2.6.8 and 6.1.1.4'

loop_
_geom_angle_atom_site_label_1
_geom_angle_atom_site_label_2
_geom_angle_atom_site_label_3
_geom_angle
_geom_angle_site_symmetry_1
_geom_angle_site_symmetry_3
_geom_angle_publ_flag
O1 Cu1 O1 180.000(1) 1_655 2_766 ?
O1 Cu1 O6 91.48(11) 1_655 2_866 ?
O1 Cu1 O6 88.52(11) 2_766 2_866 ?
O1 Cu1 O6 88.52(11) 1_655 . ?
O1 Cu1 O6 91.48(11) 2_766 . ?
O6 Cu1 O6 180.00(19) 2_866 . ?
O1 P1 O2 115.37(15) . . ?
O1 P1 O3 110.19(15) . . ?
O2 P1 O3 108.30(15) . . ?
O1 P1 C1 109.26(16) . . ?
O2 P1 C1 106.53(16) . . ?
O3 P1 C1 106.81(18) . . ?
P1 O1 Cu1 128.67(15) . 1_455 ?
C2 C1 P1 115.6(3) . . ?
C3 C2 C7 118.8(3) . . ?
C3 C2 C1 120.5(3) . . ?
C7 C2 C1 120.8(4) . . ?
C2 C3 C4 121.7(3) . . ?
C3 C4 C5 118.7(4) . . ?
C6 C5 C4 119.8(3) . . ?
C6 C5 C8 119.7(3) . . ?
C4 C5 C8 120.4(4) . . ?
C7 C6 C5 120.8(3) . . ?
C6 C7 C2 120.2(4) . . ?
O4 C8 O5 124.0(4) . . ?
O4 C8 C5 120.1(4) . . ?
O5 C8 C5 116.0(3) . . ?

loop_
_geom_bond_atom_site_label_1
_geom_bond_atom_site_label_2
_geom_bond_distance
_geom_bond_site_symmetry_2
_geom_bond_publ_flag
Cu1 O1 1.960(2) 1_655 ?
Cu1 O1 1.960(2) 2_766 ?
Cu1 O6 1.976(3) 2_866 ?
Cu1 O6 1.976(3) . ?
P1 O1 1.511(2) . ?
P1 O2 1.525(3) . ?
P1 O3 1.569(4) . ?
P1 C1 1.798(4) . ?
O1 Cu1 1.960(2) 1_455 ?
O4 C8 1.247(5) . ?
O5 C8 1.287(5) . ?
C1 C2 1.518(5) . ?
C2 C3 1.385(6) . ?
C2 C7 1.400(5) . ?
C3 C4 1.395(6) . ?
C4 C5 1.399(5) . ?
C5 C6 1.390(6) . ?
C5 C8 1.486(5) . ?
C6 C7 1.380(6) . ?

loop_
_geom_hbond_atom_site_label_D
_geom_hbond_atom_site_label_H
_geom_hbond_atom_site_label_A
_geom_hbond_distance_DH
_geom_hbond_distance_HA
_geom_hbond_distance_DA
_geom_hbond_angle_DHA
_geom_hbond_site_symmetry_A
O3 H31 O2 0.60(5) 2.04(5) 2.643(4) 175(7) 1_455
O5 H51 O4 0.68(5) 1.96(5) 2.621(4) 167(7) 2_575
O6 H61 O2 0.84(5) 1.93(5) 2.756(4) 166(5) 1_565
O6 H62 O1 0.55(6) 2.28(6) 2.754(5) 146(7) .

loop_
_geom_torsion_atom_site_label_1
_geom_torsion_atom_site_label_2
_geom_torsion_atom_site_label_3
_geom_torsion_atom_site_label_4
_geom_torsion
_geom_torsion_site_symmetry_1
_geom_torsion_site_symmetry_2
_geom_torsion_site_symmetry_3
_geom_torsion_site_symmetry_4
_geom_torsion_publ_flag
O2 P1 O1 Cu1 -83.9(2) . . . 1_455 ?
O3 P1 O1 Cu1 39.1(2) . . . 1_455 ?
C1 P1 O1 Cu1 156.1(2) . . . 1_455 ?
O1 P1 C1 C2 -59.1(3) . . . . ?
O2 P1 C1 C2 175.6(3) . . . . ?
O3 P1 C1 C2 60.0(3) . . . . ?
P1 C1 C2 C3 -98.5(4) . . . . ?
P1 C1 C2 C7 82.7(4) . . . . ?
C7 C2 C3 C4 0.7(6) . . . . ?
C1 C2 C3 C4 -178.2(4) . . . . ?
C2 C3 C4 C5 0.1(6) . . . . ?
C3 C4 C5 C6 -0.3(6) . . . . ?
C3 C4 C5 C8 178.4(4) . . . . ?
C4 C5 C6 C7 -0.3(6) . . . . ?
C8 C5 C6 C7 -179.0(4) . . . . ?
C5 C6 C7 C2 1.1(6) . . . . ?
C3 C2 C7 C6 -1.2(6) . . . . ?
C1 C2 C7 C6 177.6(4) . . . . ?
C6 C5 C8 O4 5.2(6) . . . . ?
C4 C5 C8 O4 -173.5(4) . . . . ?
C6 C5 C8 O5 -174.7(4) . . . . ?
C4 C5 C8 O5 6.6(6) . . . . ?
